data_7215739
loop_
_publ_author_name
'Wang, Lei'
'Hu, Yanjing'
'Wang, Wenqiang'
'Liu, Faqian'
'Huang, Keke'

_publ_section_title
;
 Energetic multi-component molecular solids of tetrafluoroterephthalic
 acid with some aza compounds by strong hydrogen bonds and weak
 intermolecular interactions of C--H&#x22EF;F and C--H&#x22EF;O
;
_journal_issue 20
_journal_name_full CrystEngComm
_journal_page_first 4142
_journal_paper_doi 10.1039/c4ce00133h
_journal_volume 16
_journal_year 2014
_chemical_formula_sum 'C32 H24 F8 N4 O9'
_chemical_formula_weight 760.55
_chemical_name_systematic
; 
 ? 
;
_space_group_IT_number 14
_symmetry_cell_setting monoclinic
_symmetry_space_group_name_Hall '-P 2ybc'
_symmetry_space_group_name_H-M 'P 1 21/c 1'
_atom_sites_solution_hydrogens geom
_atom_sites_solution_primary direct
_atom_sites_solution_secondary difmap
_audit_creation_method SHELXL-97
_cell_angle_alpha 90.00
_cell_angle_beta 93.508(3)
_cell_angle_gamma 90.00
_cell_formula_units_Z 4
_cell_length_a 9.0755(4)
_cell_length_b 36.884(2)
_cell_length_c 9.7005(3)
_cell_measurement_temperature 293(2)
_cell_volume 3241.1(2)
_computing_structure_refinement 'SHELXL-97 (Sheldrick, 1997)'
_computing_structure_solution 'SHELXS-97 (Sheldrick, 1990)'
_diffrn_ambient_temperature 293(2)
_diffrn_measured_fraction_theta_full 'ACTA 50'
_diffrn_measured_fraction_theta_max 0.834
_diffrn_radiation_monochromator graphite
_diffrn_radiation_source 'fine-focus sealed tube'
_diffrn_radiation_type MoK\a
_diffrn_radiation_wavelength 0.71073
_diffrn_reflns_av_R_equivalents 0.0308
_diffrn_reflns_av_sigmaI/netI 0.0480
_diffrn_reflns_limit_h_max 10
_diffrn_reflns_limit_h_min -12
_diffrn_reflns_limit_k_max 38
_diffrn_reflns_limit_k_min -46
_diffrn_reflns_limit_l_max 13
_diffrn_reflns_limit_l_min -12
_diffrn_reflns_number 19041
_diffrn_reflns_theta_full 'ACTA 50'
_diffrn_reflns_theta_max 29.75
_diffrn_reflns_theta_min 2.32
_exptl_absorpt_coefficient_mu 0.144
_exptl_crystal_colour colourless
_exptl_crystal_density_diffrn 1.559
_exptl_crystal_density_method 'not measured'
_exptl_crystal_description block
_exptl_crystal_F_000 1552
_exptl_crystal_size_max 0.22
_exptl_crystal_size_mid 0.18
_exptl_crystal_size_min 0.15
_refine_diff_density_max 0.372
_refine_diff_density_min -0.292
_refine_diff_density_rms 0.047
_refine_ls_extinction_method none
_refine_ls_goodness_of_fit_ref 1.024
_refine_ls_hydrogen_treatment mixed
_refine_ls_matrix_type full
_refine_ls_number_parameters 486
_refine_ls_number_reflns 7709
_refine_ls_number_restraints 3
_refine_ls_restrained_S_all 1.024
_refine_ls_R_factor_all 0.0932
_refine_ls_R_factor_gt 0.0548
_refine_ls_shift/su_max 0.001
_refine_ls_shift/su_mean 0.000
_refine_ls_structure_factor_coef Fsqd
_refine_ls_weighting_details 'calc w=1/[\s^2^(Fo^2^)+(0.0435P)^2^+1.4720P] where P=(Fo^2^+2Fc^2^)/3'
_refine_ls_weighting_scheme calc
_refine_ls_wR_factor_gt 0.1110
_refine_ls_wR_factor_ref 0.1276
_reflns_number_gt 4995
_reflns_number_total 7709
_reflns_threshold_expression >2sigma(I)
_cod_data_source_file c4ce00133h2.cif
_cod_data_source_block compound8
_cod_original_cell_volume 3241.0(3)
_cod_original_sg_symbol_H-M P2(1)/c
_cod_database_code 7215739

loop_
_symmetry_equiv_pos_as_xyz
'x, y, z'
'-x, y+1/2, -z+1/2'
'-x, -y, -z'
'x, -y-1/2, z-1/2'

loop_
_atom_site_label
_atom_site_type_symbol
_atom_site_fract_x
_atom_site_fract_y
_atom_site_fract_z
_atom_site_U_iso_or_equiv
_atom_site_adp_type
_atom_site_occupancy
_atom_site_symmetry_multiplicity
_atom_site_calc_flag
_atom_site_refinement_flags
F1 F 0.33780(14) 0.00835(4) 0.14495(12) 0.0462(4) Uani 1 1 d .
F2 F 0.26998(16) 0.00268(4) -0.12132(12) 0.0519(4) Uani 1 1 d .
F3 F -0.07239(16) 0.08573(4) 0.18866(12) 0.0557(4) Uani 1 1 d .
O1 O 0.06045(16) 0.04843(5) 0.40734(13) 0.0399(4) Uani 1 1 d .
O2 O 0.13242(18) 0.04449(5) -0.33930(13) 0.0449(4) Uani 1 1 d .
H2 H 0.1038 0.0427 -0.4209 0.080 Uiso 1 1 calc .
F4 F -0.13165(16) 0.08231(5) -0.07844(13) 0.0630(5) Uani 1 1 d .
N2 N -0.36282(18) 0.08226(5) -0.38855(16) 0.0298(4) Uani 1 1 d .
O3 O 0.30090(17) 0.05136(5) 0.37482(14) 0.0435(4) Uani 1 1 d .
O4 O -0.10384(18) 0.03301(5) -0.30079(14) 0.0442(4) Uani 1 1 d .
N3 N -0.61539(19) 0.14348(5) -0.45711(17) 0.0333(4) Uani 1 1 d .
C5 C 0.1849(2) 0.02411(6) -0.04667(18) 0.0296(5) Uani 1 1 d .
C6 C 0.2193(2) 0.02664(6) 0.09365(19) 0.0285(5) Uani 1 1 d .
C7 C 0.1709(2) 0.04897(6) 0.33420(18) 0.0286(5) Uani 1 1 d .
C8 C 0.0223(2) 0.03918(6) -0.26237(19) 0.0311(5) Uani 1 1 d .
C9 C 0.0154(2) 0.06464(6) 0.11534(19) 0.0323(5) Uani 1 1 d .
C1 C -0.0173(2) 0.06269(7) -0.02504(19) 0.0349(5) Uani 1 1 d .
C2 C 0.1343(2) 0.04671(6) 0.17900(18) 0.0257(4) Uani 1 1 d .
C3 C -0.5454(2) 0.08576(6) -0.2092(2) 0.0295(5) Uani 1 1 d .
C4 C -0.7179(2) 0.12452(7) -0.3683(2) 0.0365(5) Uani 1 1 d .
H4A H -0.7554 0.1031 -0.4164 0.080 Uiso 1 1 calc .
H4B H -0.8013 0.1403 -0.3546 0.080 Uiso 1 1 calc .
C10 C -0.2907(2) 0.11323(7) -0.3426(2) 0.0366(5) Uani 1 1 d .
H10 H -0.3156 0.1276 -0.2687 0.080 Uiso 1 1 calc .
C11 C -0.5531(2) 0.17599(7) -0.4355(2) 0.0376(5) Uani 1 1 d .
C12 C 0.0663(2) 0.04206(6) -0.10990(18) 0.0295(5) Uani 1 1 d .
C13 C -0.6499(2) 0.11321(6) -0.2277(2) 0.0311(5) Uani 1 1 d .
C14 C -0.2934(2) 0.06892(7) -0.4954(2) 0.0368(5) Uani 1 1 d .
N4 N -0.4771(2) 0.18354(6) -0.5444(2) 0.0468(5) Uani 1 1 d .
H4 H -0.4267 0.2030 -0.5550 0.080 Uiso 1 1 calc .
C15 C -0.4894(2) 0.06435(6) -0.3275(2) 0.0338(5) Uani 1 1 d .
H15A H -0.4596 0.0404 -0.2949 0.080 Uiso 1 1 calc .
H15B H -0.5687 0.0613 -0.3983 0.080 Uiso 1 1 calc .
C16 C -0.4935(3) 0.07647(7) -0.0756(2) 0.0402(6) Uani 1 1 d .
H16 H -0.4226 0.0584 -0.0626 0.080 Uiso 1 1 calc .
C17 C -0.7031(3) 0.12994(7) -0.1124(2) 0.0451(6) Uani 1 1 d .
H17 H -0.7745 0.1480 -0.1242 0.080 Uiso 1 1 calc .
N1 N -0.1834(2) 0.09135(6) -0.51805(19) 0.0462(5) Uani 1 1 d .
H1 H -0.1236 0.0889 -0.5829 0.080 Uiso 1 1 calc .
C18 C -0.5464(3) 0.09383(8) 0.0380(2) 0.0507(7) Uani 1 1 d .
H18 H -0.5105 0.0876 0.1267 0.080 Uiso 1 1 calc .
C19 C -0.5783(3) 0.13046(7) -0.5844(2) 0.0435(6) Uani 1 1 d .
H19 H -0.6078 0.1086 -0.6252 0.080 Uiso 1 1 calc .
C20 C -0.1783(3) 0.11899(8) -0.4234(2) 0.0462(6) Uani 1 1 d .
H20 H -0.1105 0.1379 -0.4167 0.080 Uiso 1 1 calc .
C21 C -0.4912(3) 0.15564(8) -0.6370(3) 0.0525(7) Uani 1 1 d .
H21 H -0.4480 0.1544 -0.7214 0.080 Uiso 1 1 calc .
C24 C -0.6518(3) 0.12023(8) 0.0193(2) 0.0560(7) Uani 1 1 d .
H24 H -0.6888 0.1316 0.0954 0.080 Uiso 1 1 calc .
C22 C -0.3299(3) 0.03515(8) -0.5702(2) 0.0545(7) Uani 1 1 d .
H22A H -0.2638 0.0320 -0.6429 0.080 Uiso 1 1 calc .
H22B H -0.4296 0.0364 -0.6092 0.080 Uiso 1 1 calc .
H22C H -0.3202 0.0150 -0.5076 0.080 Uiso 1 1 calc .
C23 C -0.5647(3) 0.19977(8) -0.3142(3) 0.0566(7) Uani 1 1 d .
H23A H -0.6253 0.1883 -0.2492 0.080 Uiso 1 1 calc .
H23B H -0.6082 0.2225 -0.3430 0.080 Uiso 1 1 calc .
H23C H -0.4680 0.2040 -0.2714 0.080 Uiso 1 1 calc .
F5 F 0.21809(16) 0.22836(4) 0.92089(13) 0.0537(4) Uani 1 1 d .
F6 F 0.25467(15) 0.21513(4) 1.19032(13) 0.0545(4) Uani 1 1 d .
F7 F -0.25018(16) 0.17261(4) 0.91028(13) 0.0552(4) Uani 1 1 d .
F8 F -0.21132(16) 0.15920(5) 1.18016(14) 0.0575(4) Uani 1 1 d .
C25 C 0.1090(2) 0.21156(6) 0.9823(2) 0.0340(5) Uani 1 1 d .
O7 O 0.0470(2) 0.19528(5) 0.67732(15) 0.0542(5) Uani 1 1 d .
C26 C 0.0220(2) 0.18699(6) 1.19191(19) 0.0325(5) Uani 1 1 d .
O8 O -0.1495(2) 0.22919(5) 0.71698(15) 0.0565(5) Uani 1 1 d .
C30 C -0.1038(2) 0.17636(7) 1.1165(2) 0.0358(5) Uani 1 1 d .
C31 C -0.1237(2) 0.18358(6) 0.9775(2) 0.0355(5) Uani 1 1 d .
C32 C 0.1287(2) 0.20467(6) 1.1224(2) 0.0342(5) Uani 1 1 d .
C29 C 0.0421(2) 0.17860(7) 1.3447(2) 0.0355(5) Uani 1 1 d .
C28 C -0.0181(2) 0.20147(6) 0.90679(19) 0.0331(5) Uani 1 1 d .
C27 C -0.0440(3) 0.20979(7) 0.7525(2) 0.0385(6) Uani 1 1 d .
O5 O 0.0261(3) 0.20641(5) 1.41996(16) 0.0770(7) Uani 1 1 d .
H5 H 0.0371 0.2006 1.5016 0.080 Uiso 1 1 calc .
O6 O 0.0657(3) 0.14850(6) 1.38568(17) 0.0663(6) Uani 1 1 d .
O1W O 0.7026(2) 0.24106(7) 0.4511(2) 0.0713(6) Uani 1 1 d D
H1WA H 0.743(4) 0.2459(12) 0.381(2) 0.125(17) Uiso 1 1 d D
H1WB H 0.765(3) 0.2381(11) 0.516(2) 0.111(15) Uiso 1 1 d D

loop_
_atom_site_aniso_label
_atom_site_aniso_U_11
_atom_site_aniso_U_22
_atom_site_aniso_U_33
_atom_site_aniso_U_23
_atom_site_aniso_U_13
_atom_site_aniso_U_12
F1 0.0464(8) 0.0629(10) 0.0292(6) 0.0012(6) 0.0000(5) 0.0262(7)
F2 0.0640(9) 0.0664(10) 0.0260(6) -0.0091(6) 0.0088(6) 0.0282(8)
F3 0.0636(9) 0.0778(11) 0.0262(6) -0.0069(7) 0.0049(6) 0.0400(8)
O1 0.0404(9) 0.0636(12) 0.0162(7) -0.0003(7) 0.0062(6) 0.0073(8)
O2 0.0489(10) 0.0710(13) 0.0150(7) -0.0017(7) 0.0039(6) -0.0129(9)
F4 0.0614(10) 0.0949(13) 0.0312(7) -0.0005(7) -0.0087(6) 0.0430(9)
N2 0.0284(9) 0.0373(11) 0.0239(8) -0.0039(7) 0.0028(7) 0.0045(8)
O3 0.0365(9) 0.0659(13) 0.0272(8) -0.0049(7) -0.0048(6) -0.0042(8)
O4 0.0443(10) 0.0599(12) 0.0275(8) 0.0044(7) -0.0053(7) -0.0082(8)
N3 0.0331(10) 0.0368(11) 0.0301(9) 0.0051(8) 0.0026(7) -0.0012(8)
C5 0.0345(11) 0.0360(13) 0.0192(9) -0.0048(8) 0.0081(8) 0.0028(10)
C6 0.0308(11) 0.0334(12) 0.0213(9) 0.0041(8) 0.0019(8) 0.0058(9)
C7 0.0363(12) 0.0337(13) 0.0159(9) -0.0009(8) 0.0014(8) 0.0019(9)
C8 0.0423(13) 0.0330(13) 0.0179(9) 0.0010(8) 0.0001(8) -0.0002(10)
C9 0.0350(12) 0.0418(14) 0.0204(10) -0.0036(9) 0.0054(8) 0.0095(10)
C1 0.0339(12) 0.0476(15) 0.0228(10) 0.0041(9) -0.0019(8) 0.0113(10)
C2 0.0304(10) 0.0315(12) 0.0157(9) 0.0007(8) 0.0040(7) -0.0003(9)
C3 0.0300(11) 0.0320(12) 0.0268(10) -0.0006(9) 0.0056(8) -0.0033(9)
C4 0.0329(12) 0.0418(14) 0.0353(12) 0.0088(10) 0.0049(9) -0.0011(10)
C10 0.0344(12) 0.0389(14) 0.0364(12) -0.0026(10) 0.0025(9) -0.0007(10)
C11 0.0334(12) 0.0386(14) 0.0410(12) 0.0062(10) 0.0029(9) -0.0002(10)
C12 0.0366(11) 0.0363(13) 0.0157(9) 0.0017(8) 0.0029(8) -0.0025(10)
C13 0.0329(11) 0.0318(12) 0.0294(10) 0.0019(9) 0.0081(8) -0.0013(10)
C14 0.0345(12) 0.0518(16) 0.0241(10) -0.0035(10) 0.0018(8) 0.0120(11)
N4 0.0457(12) 0.0471(14) 0.0481(12) 0.0106(10) 0.0064(9) -0.0108(10)
C15 0.0356(12) 0.0331(13) 0.0331(11) -0.0041(9) 0.0063(9) 0.0001(10)
C16 0.0435(13) 0.0454(15) 0.0316(11) 0.0039(10) 0.0016(10) 0.0025(11)
C17 0.0501(15) 0.0446(15) 0.0422(13) -0.0003(11) 0.0158(11) 0.0116(12)
N1 0.0370(11) 0.0690(16) 0.0335(10) 0.0045(10) 0.0111(8) 0.0068(11)
C18 0.0641(17) 0.0620(19) 0.0261(12) 0.0005(11) 0.0035(11) 0.0020(15)
C19 0.0482(14) 0.0509(16) 0.0317(12) -0.0017(11) 0.0056(10) -0.0042(12)
C20 0.0376(13) 0.0564(18) 0.0448(14) 0.0044(12) 0.0047(10) -0.0052(12)
C21 0.0524(16) 0.067(2) 0.0388(13) 0.0018(13) 0.0102(11) -0.0108(14)
C24 0.0753(19) 0.0613(19) 0.0335(13) -0.0090(12) 0.0197(13) 0.0078(16)
C22 0.0532(16) 0.069(2) 0.0414(14) -0.0222(13) 0.0015(11) 0.0150(14)
C23 0.0627(18) 0.0452(17) 0.0627(17) -0.0100(13) 0.0114(13) -0.0055(14)
F5 0.0577(9) 0.0693(11) 0.0355(7) 0.0083(7) 0.0162(6) -0.0108(8)
F6 0.0500(9) 0.0787(12) 0.0340(7) 0.0007(7) -0.0033(6) -0.0154(8)
F7 0.0529(9) 0.0703(11) 0.0405(7) -0.0035(7) -0.0115(6) -0.0085(8)
F8 0.0502(9) 0.0784(12) 0.0447(8) 0.0130(7) 0.0091(6) -0.0158(8)
C25 0.0441(13) 0.0369(13) 0.0220(10) 0.0013(9) 0.0107(9) 0.0019(10)
O7 0.0760(13) 0.0671(13) 0.0202(8) -0.0001(8) 0.0103(8) 0.0260(10)
C26 0.0416(12) 0.0371(13) 0.0193(9) -0.0001(9) 0.0049(8) 0.0056(10)
O8 0.0716(13) 0.0673(13) 0.0301(8) 0.0049(8) -0.0019(8) 0.0286(11)
C30 0.0391(13) 0.0415(14) 0.0276(11) 0.0038(9) 0.0081(9) 0.0000(11)
C31 0.0412(13) 0.0386(14) 0.0261(10) -0.0056(9) -0.0034(9) 0.0044(11)
C32 0.0381(12) 0.0400(14) 0.0245(10) -0.0031(9) 0.0024(9) -0.0004(10)
C29 0.0410(13) 0.0448(15) 0.0210(10) 0.0042(10) 0.0037(8) 0.0037(11)
C28 0.0463(13) 0.0352(13) 0.0181(9) -0.0035(8) 0.0043(9) 0.0110(10)
C27 0.0565(15) 0.0391(14) 0.0199(10) -0.0010(9) 0.0014(10) 0.0068(12)
O5 0.163(2) 0.0502(12) 0.0186(8) 0.0024(8) 0.0070(10) 0.0200(14)
O6 0.1100(17) 0.0541(13) 0.0340(9) 0.0084(9) -0.0029(9) 0.0192(12)
O1W 0.0719(15) 0.0794(17) 0.0614(13) 0.0207(12) -0.0056(12) -0.0361(13)

loop_
_atom_type_symbol
_atom_type_description
_atom_type_scat_dispersion_real
_atom_type_scat_dispersion_imag
_atom_type_scat_source
C C 0.0033 0.0016 'International Tables Vol C Tables 4.2.6.8 and 6.1.1.4'
H H 0.0000 0.0000 'International Tables Vol C Tables 4.2.6.8 and 6.1.1.4'
N N 0.0061 0.0033 'International Tables Vol C Tables 4.2.6.8 and 6.1.1.4'
O O 0.0106 0.0060 'International Tables Vol C Tables 4.2.6.8 and 6.1.1.4'
F F 0.0171 0.0103 'International Tables Vol C Tables 4.2.6.8 and 6.1.1.4'

loop_
_geom_angle_atom_site_label_1
_geom_angle_atom_site_label_2
_geom_angle_atom_site_label_3
_geom_angle
C8 O2 H2 109.5
C14 N2 C10 108.59(18)
C14 N2 C15 123.98(19)
C10 N2 C15 127.30(16)
C11 N3 C19 109.09(18)
C11 N3 C4 127.35(18)
C19 N3 C4 123.40(19)
F2 C5 C12 120.09(16)
F2 C5 C6 117.86(18)
C12 C5 C6 122.03(18)
F1 C6 C5 117.39(17)
F1 C6 C2 120.85(16)
C5 C6 C2 121.75(18)
O3 C7 O1 127.07(17)
O3 C7 C2 118.03(17)
O1 C7 C2 114.90(17)
O4 C8 O2 126.98(17)
O4 C8 C12 120.35(18)
O2 C8 C12 112.66(18)
F3 C9 C1 116.93(18)
F3 C9 C2 120.82(16)
C1 C9 C2 122.23(18)
F4 C1 C9 117.91(18)
F4 C1 C12 120.44(17)
C9 C1 C12 121.63(19)
C9 C2 C6 116.05(16)
C9 C2 C7 122.26(17)
C6 C2 C7 121.69(17)
C13 C3 C16 119.15(19)
C13 C3 C15 122.84(18)
C16 C3 C15 118.0(2)
N3 C4 C13 114.60(17)
N3 C4 H4A 108.6
C13 C4 H4A 108.6
N3 C4 H4B 108.6
C13 C4 H4B 108.6
H4A C4 H4B 107.6
C20 C10 N2 107.8(2)
C20 C10 H10 126.1
N2 C10 H10 126.1
N4 C11 N3 107.4(2)
N4 C11 C23 125.1(2)
N3 C11 C23 127.4(2)
C5 C12 C1 116.29(16)
C5 C12 C8 123.70(18)
C1 C12 C8 119.98(18)
C17 C13 C3 119.2(2)
C17 C13 C4 117.3(2)
C3 C13 C4 123.44(18)
N1 C14 N2 107.1(2)
N1 C14 C22 126.7(2)
N2 C14 C22 126.2(2)
C11 N4 C21 109.5(2)
C11 N4 H4 125.3
C21 N4 H4 125.3
N2 C15 C3 112.12(18)
N2 C15 H15A 109.2
C3 C15 H15A 109.2
N2 C15 H15B 109.2
C3 C15 H15B 109.2
H15A C15 H15B 107.9
C18 C16 C3 120.8(2)
C18 C16 H16 119.6
C3 C16 H16 119.6
C24 C17 C13 121.0(2)
C24 C17 H17 119.5
C13 C17 H17 119.5
C14 N1 C20 110.40(18)
C14 N1 H1 124.8
C20 N1 H1 124.8
C24 C18 C16 119.8(2)
C24 C18 H18 120.1
C16 C18 H18 120.1
C21 C19 N3 106.3(2)
C21 C19 H19 126.9
N3 C19 H19 126.9
C10 C20 N1 106.1(2)
C10 C20 H20 126.9
N1 C20 H20 126.9
C19 C21 N4 107.8(2)
C19 C21 H21 126.1
N4 C21 H21 126.1
C18 C24 C17 120.0(2)
C18 C24 H24 120.0
C17 C24 H24 120.0
C14 C22 H22A 109.5
C14 C22 H22B 109.5
H22A C22 H22B 109.5
C14 C22 H22C 109.5
H22A C22 H22C 109.5
H22B C22 H22C 109.5
C11 C23 H23A 109.5
C11 C23 H23B 109.5
H23A C23 H23B 109.5
C11 C23 H23C 109.5
H23A C23 H23C 109.5
H23B C23 H23C 109.5
F5 C25 C28 120.37(18)
F5 C25 C32 117.9(2)
C28 C25 C32 121.7(2)
C30 C26 C32 117.39(18)
C30 C26 C29 120.60(19)
C32 C26 C29 122.0(2)
F8 C30 C26 119.48(18)
F8 C30 C31 119.1(2)
C26 C30 C31 121.4(2)
F7 C31 C30 118.2(2)
F7 C31 C28 120.02(18)
C30 C31 C28 121.7(2)
F6 C32 C26 119.95(18)
F6 C32 C25 118.99(19)
C26 C32 C25 121.1(2)
O6 C29 O5 125.6(2)
O6 C29 C26 121.6(2)
O5 C29 C26 112.7(2)
C25 C28 C31 116.66(18)
C25 C28 C27 122.6(2)
C31 C28 C27 120.7(2)
O8 C27 O7 127.94(19)
O8 C27 C28 117.53(19)
O7 C27 C28 114.5(2)
C29 O5 H5 109.5
H1WA O1W H1WB 110(3)

loop_
_geom_bond_atom_site_label_1
_geom_bond_atom_site_label_2
_geom_bond_distance
F1 C6 1.339(2)
F2 C5 1.347(2)
F3 C9 1.347(2)
O1 C7 1.263(2)
O2 C8 1.298(2)
O2 H2 0.8200
F4 C1 1.343(2)
N2 C14 1.340(3)
N2 C10 1.377(3)
N2 C15 1.480(3)
O3 C7 1.224(2)
O4 C8 1.204(3)
N3 C11 1.337(3)
N3 C19 1.386(3)
N3 C4 1.482(3)
C5 C12 1.376(3)
C5 C6 1.381(3)
C6 C2 1.381(3)
C7 C2 1.524(2)
C8 C12 1.512(3)
C9 C1 1.378(3)
C9 C2 1.378(3)
C1 C12 1.382(3)
C3 C13 1.391(3)
C3 C16 1.394(3)
C3 C15 1.507(3)
C4 C13 1.521(3)
C4 H4A 0.9700
C4 H4B 0.9700
C10 C20 1.342(3)
C10 H10 0.9300
C11 N4 1.326(3)
C11 C23 1.477(3)
C13 C17 1.390(3)
C14 N1 1.325(3)
C14 C22 1.469(4)
N4 C21 1.367(3)
N4 H4 0.8600
C15 H15A 0.9700
C15 H15B 0.9700
C16 C18 1.385(3)
C16 H16 0.9300
C17 C24 1.380(4)
C17 H17 0.9300
N1 C20 1.371(3)
N1 H1 0.8600
C18 C24 1.369(4)
C18 H18 0.9300
C19 C21 1.340(3)
C19 H19 0.9300
C20 H20 0.9300
C21 H21 0.9300
C24 H24 0.9300
C22 H22A 0.9600
C22 H22B 0.9600
C22 H22C 0.9600
C23 H23A 0.9600
C23 H23B 0.9600
C23 H23C 0.9600
F5 C25 1.338(2)
F6 C32 1.341(2)
F7 C31 1.347(2)
F8 C30 1.345(2)
C25 C28 1.379(3)
C25 C32 1.383(3)
O7 C27 1.255(3)
C26 C30 1.375(3)
C26 C32 1.377(3)
C26 C29 1.514(3)
O8 C27 1.227(3)
C30 C31 1.375(3)
C31 C28 1.380(3)
C29 O6 1.194(3)
C29 O5 1.273(3)
C28 C27 1.531(3)
O5 H5 0.8200
O1W H1WA 0.812(18)
O1W H1WB 0.831(17)
